data_7029087
loop_
_publ_author_name
'Nartop, Dilek'
'Clegg, William'
'Harrington, Ross W.'
'Henderson, Richard A.'
'Wills, Corinne Y.'

_publ_section_title
;
 Binding multidentate ligands to Ni(2+): kinetic identification of
 preferential binding sites.
;
_journal_issue 8
_journal_name_full 'Dalton transactions (Cambridge, England : 2003)'
_journal_page_first 3372
_journal_page_last 3382
_journal_paper_doi 10.1039/c3dt53359j
_journal_volume 43
_journal_year 2014
_chemical_formula_moiety 'C32 H38 Cl2 N10 Ni2 2+,2 Cl -,2 C H4 O, 2 H2 O'
_chemical_formula_sum 'C34 H50 Cl4 N10 Ni2 O4'
_chemical_formula_weight 922.06
_chemical_name_systematic
;
 ?
;
_space_group_crystal_system triclinic
_space_group_IT_number 2
_space_group_name_Hall '-P 1'
_space_group_name_H-M_alt 'P -1'
_symmetry_space_group_name_Hall '-P 1'
_symmetry_space_group_name_H-M 'P -1'
_atom_sites_solution_hydrogens mixed
_atom_sites_solution_primary direct
_atom_sites_solution_secondary difmap
_audit_creation_method SHELXL-2013
_cell_angle_alpha 83.850(4)
_cell_angle_beta 67.556(5)
_cell_angle_gamma 82.657(4)
_cell_formula_units_Z 1
_cell_length_a 9.2913(5)
_cell_length_b 10.2003(5)
_cell_length_c 12.0495(7)
_cell_measurement_reflns_used 7117
_cell_measurement_temperature 150(2)
_cell_measurement_theta_max 29.37
_cell_measurement_theta_min 2.90
_cell_volume 1044.70(10)
_computing_cell_refinement
;
CrysAlisPro, Oxford Diffraction Ltd.,
Version 1.171.33.55 (release 05-01-2010 CrysAlis171 .NET)
(compiled Jan  5 2010,16:28:46)
;
_computing_data_collection
;
CrysAlisPro, Oxford Diffraction Ltd.,
Version 1.171.33.55 (release 05-01-2010 CrysAlis171 .NET)
(compiled Jan  5 2010,16:28:46)
;
_computing_data_reduction
;
CrysAlisPro, Oxford Diffraction Ltd.,
Version 1.171.33.55 (release 05-01-2010 CrysAlis171 .NET)
(compiled Jan  5 2010,16:28:46)
;
_computing_molecular_graphics 'Bruker SHELXTL'
_computing_publication_material 'Bruker SHELXTL and local programs'
_computing_structure_refinement SHELXL-2013
_computing_structure_solution 'Bruker SHELXTL'
_diffrn_ambient_temperature 150(2)
_diffrn_detector_area_resol_mean 10.3968
_diffrn_measured_fraction_theta_full 0.998
_diffrn_measured_fraction_theta_max 0.846
_diffrn_measurement_device_type 'Oxford Diffraction Gemini A Ultra diffractometer'
_diffrn_measurement_method '\w scans'
_diffrn_radiation_type MoK\a
_diffrn_radiation_wavelength 0.71073
_diffrn_reflns_av_R_equivalents 0.0221
_diffrn_reflns_av_unetI/netI 0.0287
_diffrn_reflns_Laue_measured_fraction_full 0.998
_diffrn_reflns_Laue_measured_fraction_max 0.846
_diffrn_reflns_limit_h_max 11
_diffrn_reflns_limit_h_min -12
_diffrn_reflns_limit_k_max 13
_diffrn_reflns_limit_k_min -13
_diffrn_reflns_limit_l_max 11
_diffrn_reflns_limit_l_min -16
_diffrn_reflns_number 10097
_diffrn_reflns_point_group_measured_fraction_full 0.998
_diffrn_reflns_point_group_measured_fraction_max 0.846
_diffrn_reflns_theta_full 25.242
_diffrn_reflns_theta_max 29.436
_diffrn_reflns_theta_min 2.910
_diffrn_source 'Enhance (Mo) X-ray Source'
_exptl_absorpt_coefficient_mu 1.206
_exptl_absorpt_correction_T_max 0.890
_exptl_absorpt_correction_T_min 0.804
_exptl_absorpt_correction_type multi-scan
_exptl_absorpt_process_details
;
CrysAlisPro, Oxford Diffraction Ltd.,
Version 1.171.33.55 (release 05-01-2010 CrysAlis171 .NET)
(compiled Jan  5 2010,16:28:46)
Empirical absorption correction using spherical harmonics,
 implemented in SCALE3 ABSPACK scaling algorithm.
;
_exptl_crystal_colour red
_exptl_crystal_density_diffrn 1.466
_exptl_crystal_density_method 'not measured'
_exptl_crystal_description block
_exptl_crystal_F_000 480
_exptl_crystal_size_max 0.20
_exptl_crystal_size_mid 0.20
_exptl_crystal_size_min 0.10
_refine_diff_density_max 0.322
_refine_diff_density_min -0.362
_refine_diff_density_rms 0.052
_refine_ls_extinction_method none
_refine_ls_goodness_of_fit_ref 1.053
_refine_ls_hydrogen_treatment mixed
_refine_ls_matrix_type full
_refine_ls_number_parameters 266
_refine_ls_number_reflns 4900
_refine_ls_number_restraints 0
_refine_ls_restrained_S_all 1.053
_refine_ls_R_factor_all 0.0289
_refine_ls_R_factor_gt 0.0236
_refine_ls_shift/su_max 0.002
_refine_ls_shift/su_mean 0.000
_refine_ls_structure_factor_coef Fsqd
_refine_ls_weighting_details
;
 w=1/[\s^2^(Fo^2^)+(0.0347P)^2^]
 where P=(Fo^2^+2Fc^2^)/3
;
_refine_ls_weighting_scheme calc
_refine_ls_wR_factor_gt 0.0598
_refine_ls_wR_factor_ref 0.0609
_reflns_Friedel_coverage 0.000
_reflns_number_gt 4215
_reflns_number_total 4900
_reflns_threshold_expression 'I > 2\s(I)'
_cod_data_source_file c3dt53359j.txt
_cod_data_source_block rah202
_cod_database_code 7029087
_shelx_space_group_comment
;
The symmetry employed for this shelxl refinement is uniquely defined
by the following loop, which should always be used as a source of
symmetry information in preference to the above space-group names.
They are only intended as comments.
;
_shelx_estimated_absorpt_t_min 0.794
_shelx_estimated_absorpt_t_max 0.889
_shelxl_version_number 2013-2

loop_
_space_group_symop_operation_xyz
'x, y, z'
'-x, -y, -z'

loop_
_atom_site_label
_atom_site_type_symbol
_atom_site_fract_x
_atom_site_fract_y
_atom_site_fract_z
_atom_site_U_iso_or_equiv
_atom_site_adp_type
_atom_site_occupancy
_atom_site_site_symmetry_order
_atom_site_calc_flag
_atom_site_refinement_flags_posn
_atom_site_refinement_flags_adp
_atom_site_refinement_flags_occupancy
_atom_site_disorder_assembly
_atom_site_disorder_group
Ni Ni 0.66043(2) 0.59550(2) 0.25951(2) 0.01258(6) Uani 1 1 d . . . . .
Cl1 Cl 0.69425(4) 0.36684(3) 0.20974(3) 0.02001(8) Uani 1 1 d . . . . .
N1 N 0.67862(13) 0.65856(11) 0.08321(10) 0.0169(2) Uani 1 1 d . . . . .
N2 N 0.88812(13) 0.62201(11) 0.18046(10) 0.0147(2) Uani 1 1 d . . . . .
N3 N 0.72861(13) 0.52052(11) 0.40581(10) 0.0144(2) Uani 1 1 d . . . . .
H3N H 0.6894(18) 0.4424(15) 0.4177(13) 0.017(4) Uiso 1 1 d . . . . .
N4 N 0.58064(13) 0.39990(11) 0.65656(10) 0.0150(2) Uani 1 1 d . . . . .
N5 N 0.40017(13) 0.20466(11) 0.69335(10) 0.0166(2) Uani 1 1 d . . . . .
C1 C 0.56903(18) 0.67456(15) 0.03540(13) 0.0240(3) Uani 1 1 d . . . . .
H1 H 0.4645 0.6598 0.0858 0.029 Uiso 1 1 calc R U . . .
C2 C 0.60230(19) 0.71200(16) -0.08535(14) 0.0282(4) Uani 1 1 d . . . . .
H2 H 0.5220 0.7211 -0.1170 0.034 Uiso 1 1 calc R U . . .
C3 C 0.7521(2) 0.73561(16) -0.15836(13) 0.0274(3) Uani 1 1 d . . . . .
H3 H 0.7768 0.7622 -0.2410 0.033 Uiso 1 1 calc R U . . .
C4 C 0.86775(18) 0.72009(14) -0.10996(12) 0.0220(3) Uani 1 1 d . . . . .
H4 H 0.9723 0.7368 -0.1585 0.026 Uiso 1 1 calc R U . . .
C5 C 0.82681(16) 0.67977(13) 0.01054(12) 0.0161(3) Uani 1 1 d . . . . .
C6 C 0.94149(16) 0.65816(13) 0.06956(12) 0.0174(3) Uani 1 1 d . . . . .
H6 H 1.0489 0.6706 0.0270 0.021 Uiso 1 1 calc R U . . .
C7 C 0.97662(16) 0.59948(14) 0.25902(12) 0.0186(3) Uani 1 1 d . . . . .
H7A H 0.9733 0.6823 0.2963 0.022 Uiso 1 1 calc R U . . .
H7B H 1.0872 0.5696 0.2125 0.022 Uiso 1 1 calc R U . . .
C8 C 0.90152(16) 0.49355(14) 0.35534(12) 0.0186(3) Uani 1 1 d . . . . .
H8A H 0.9302 0.4061 0.3202 0.022 Uiso 1 1 calc R U . . .
H8B H 0.9419 0.4904 0.4207 0.022 Uiso 1 1 calc R U . . .
C9 C 0.66514(16) 0.59291(13) 0.51684(11) 0.0154(3) Uani 1 1 d . . . . .
H9A H 0.5540 0.6238 0.5329 0.018 Uiso 1 1 calc R U . . .
H9B H 0.7224 0.6722 0.5034 0.018 Uiso 1 1 calc R U . . .
C10 C 0.67584(16) 0.51180(14) 0.62769(12) 0.0181(3) Uani 1 1 d . . . . .
H10A H 0.7862 0.4786 0.6124 0.022 Uiso 1 1 calc R U . . .
H10B H 0.6386 0.5686 0.6968 0.022 Uiso 1 1 calc R U . . .
C11 C 0.64998(16) 0.28492(14) 0.62979(12) 0.0198(3) Uani 1 1 d . . . . .
H11 H 0.7610 0.2718 0.5970 0.024 Uiso 1 1 calc R U . . .
C12 C 0.55634(17) 0.17349(14) 0.65018(12) 0.0197(3) Uani 1 1 d . . . . .
C13 C 0.62361(19) 0.04485(15) 0.62599(14) 0.0283(4) Uani 1 1 d . . . . .
H13 H 0.7341 0.0257 0.5955 0.034 Uiso 1 1 calc R U . . .
C14 C 0.5267(2) -0.05452(15) 0.64712(15) 0.0315(4) Uani 1 1 d . . . . .
H14 H 0.5698 -0.1435 0.6322 0.038 Uiso 1 1 calc R U . . .
C15 C 0.3674(2) -0.02366(14) 0.68987(14) 0.0277(3) Uani 1 1 d . . . . .
H15 H 0.2988 -0.0904 0.7039 0.033 Uiso 1 1 calc R U . . .
C16 C 0.30884(18) 0.10756(14) 0.71220(13) 0.0218(3) Uani 1 1 d . . . . .
H16 H 0.1987 0.1287 0.7422 0.026 Uiso 1 1 calc R U . . .
Cl2 Cl 1.05646(4) 0.21068(3) 0.48065(3) 0.02215(8) Uani 1 1 d . . . . .
C17 C 0.7784(3) 0.0723(2) 0.9793(2) 0.0688(7) Uani 1 1 d . . . . .
H17A H 0.8687 0.0136 0.9833 0.103 Uiso 0.820(11) 1 calc R U P A 1
H17B H 0.6940 0.0192 0.9869 0.103 Uiso 0.820(11) 1 calc R U P A 1
H17C H 0.7421 0.1322 1.0449 0.103 Uiso 0.820(11) 1 calc R U P A 1
H17D H 0.7891 0.0820 1.0557 0.103 Uiso 0.180(11) 1 calc R U P A 2
H17E H 0.7482 -0.0163 0.9793 0.103 Uiso 0.180(11) 1 calc R U P A 2
H17F H 0.6980 0.1392 0.9692 0.103 Uiso 0.180(11) 1 calc R U P A 2
O1 O 0.8212(7) 0.1451(2) 0.8710(2) 0.0799(16) Uani 0.820(11) 1 d . . P A 1
H1O H 0.8503 0.0938 0.8147 0.120 Uiso 0.820(11) 1 calc R U P A 1
O1A O 0.921(2) 0.089(2) 0.8843(10) 0.068(7) Uani 0.180(11) 1 d . . P A 2
H1A H 0.9124 0.0811 0.8187 0.102 Uiso 0.180(11) 1 calc R U P A 2
O2 O 1.00676(17) -0.01662(15) 0.68196(12) 0.0409(3) Uani 1 1 d . . . . .
H2A H 1.024(2) 0.046(2) 0.6328(19) 0.039(6) Uiso 1 1 d . . . . .
H2B H 0.996(3) -0.080(3) 0.644(2) 0.074(8) Uiso 1 1 d . . . . .

loop_
_atom_site_aniso_label
_atom_site_aniso_U_11
_atom_site_aniso_U_22
_atom_site_aniso_U_33
_atom_site_aniso_U_23
_atom_site_aniso_U_13
_atom_site_aniso_U_12
Ni 0.00985(9) 0.01440(9) 0.01214(9) -0.00024(6) -0.00276(7) -0.00117(6)
Cl1 0.01940(18) 0.01714(16) 0.02282(17) -0.00512(13) -0.00596(14) -0.00224(13)
N1 0.0150(6) 0.0196(6) 0.0154(6) -0.0005(5) -0.0051(5) -0.0017(5)
N2 0.0113(5) 0.0156(5) 0.0158(6) -0.0012(4) -0.0037(5) -0.0013(4)
N3 0.0123(6) 0.0157(6) 0.0142(6) -0.0009(4) -0.0034(5) -0.0023(4)
N4 0.0118(5) 0.0218(6) 0.0112(5) 0.0005(4) -0.0041(4) -0.0027(4)
N5 0.0155(6) 0.0162(6) 0.0154(6) 0.0008(4) -0.0037(5) 0.0001(4)
C1 0.0173(7) 0.0347(8) 0.0204(7) 0.0004(6) -0.0075(6) -0.0047(6)
C2 0.0276(9) 0.0408(9) 0.0205(8) 0.0000(7) -0.0142(7) -0.0029(7)
C3 0.0326(9) 0.0344(9) 0.0146(7) 0.0003(6) -0.0083(7) -0.0039(7)
C4 0.0218(8) 0.0259(8) 0.0143(7) -0.0016(6) -0.0017(6) -0.0042(6)
C5 0.0162(7) 0.0156(6) 0.0145(6) -0.0021(5) -0.0034(5) -0.0004(5)
C6 0.0130(7) 0.0189(7) 0.0173(7) -0.0022(5) -0.0017(5) -0.0022(5)
C7 0.0104(7) 0.0273(7) 0.0180(7) -0.0009(6) -0.0052(5) -0.0024(5)
C8 0.0129(7) 0.0245(7) 0.0167(7) -0.0009(5) -0.0054(5) 0.0032(5)
C9 0.0132(7) 0.0169(6) 0.0152(6) -0.0026(5) -0.0032(5) -0.0036(5)
C10 0.0135(7) 0.0270(7) 0.0144(6) -0.0020(6) -0.0041(5) -0.0068(5)
C11 0.0116(7) 0.0282(8) 0.0165(7) -0.0009(6) -0.0034(5) 0.0026(6)
C12 0.0192(7) 0.0210(7) 0.0162(7) -0.0003(5) -0.0053(6) 0.0033(6)
C13 0.0248(8) 0.0247(8) 0.0305(8) -0.0057(6) -0.0076(7) 0.0096(6)
C14 0.0412(10) 0.0184(8) 0.0336(9) -0.0057(7) -0.0150(8) 0.0084(7)
C15 0.0374(9) 0.0170(7) 0.0289(8) -0.0003(6) -0.0127(7) -0.0035(6)
C16 0.0219(8) 0.0187(7) 0.0231(7) -0.0007(6) -0.0068(6) -0.0020(6)
Cl2 0.01737(18) 0.02119(18) 0.02528(18) -0.00189(14) -0.00506(14) -0.00154(13)
C17 0.0807(18) 0.0488(13) 0.0554(14) -0.0129(11) 0.0006(13) -0.0043(12)
O1 0.120(4) 0.0395(12) 0.0490(12) -0.0035(9) 0.0050(15) -0.0139(15)
O1A 0.054(9) 0.089(12) 0.052(6) -0.040(6) 0.013(5) -0.046(8)
O2 0.0566(9) 0.0440(8) 0.0296(7) 0.0086(6) -0.0217(7) -0.0224(7)

loop_
_atom_type_symbol
_atom_type_description
_atom_type_scat_dispersion_real
_atom_type_scat_dispersion_imag
_atom_type_scat_source
C C 0.0033 0.0016 'International Tables Vol C Tables 4.2.6.8 and 6.1.1.4'
H H 0.0000 0.0000 'International Tables Vol C Tables 4.2.6.8 and 6.1.1.4'
N N 0.0061 0.0033 'International Tables Vol C Tables 4.2.6.8 and 6.1.1.4'
Cl Cl 0.1484 0.1585 'International Tables Vol C Tables 4.2.6.8 and 6.1.1.4'
Ni Ni 0.3393 1.1124 'International Tables Vol C Tables 4.2.6.8 and 6.1.1.4'
O O 0.0106 0.0060 'International Tables Vol C Tables 4.2.6.8 and 6.1.1.4'

loop_
_geom_angle_atom_site_label_1
_geom_angle_atom_site_label_2
_geom_angle_atom_site_label_3
_geom_angle
_geom_angle_site_symmetry_1
_geom_angle_site_symmetry_3
Cl1 Ni N1 90.02(3) . .
Cl1 Ni N2 94.64(3) . .
Cl1 Ni N3 85.76(3) . .
Cl1 Ni N4 94.25(3) . 2_666
Cl1 Ni N5 172.57(3) . 2_666
N1 Ni N2 78.62(4) . .
N1 Ni N3 159.78(4) . .
N1 Ni N4 99.77(4) . 2_666
N1 Ni N5 89.03(4) . 2_666
N2 Ni N3 82.02(4) . .
N2 Ni N4 170.96(4) . 2_666
N2 Ni N5 92.39(4) . 2_666
N3 Ni N4 100.26(4) . 2_666
N3 Ni N5 97.60(4) . 2_666
N4 Ni N5 78.66(5) 2_666 2_666
Ni N1 C1 129.62(10) . .
Ni N1 C5 112.08(9) . .
C1 N1 C5 118.24(11) . .
Ni N2 C6 118.32(9) . .
Ni N2 C7 115.55(8) . .
C6 N2 C7 126.12(12) . .
Ni N3 H3N 96.9(9) . .
Ni N3 C8 106.71(8) . .
Ni N3 C9 118.37(8) . .
H3N N3 C8 106.8(10) . .
H3N N3 C9 111.2(10) . .
C8 N3 C9 114.87(10) . .
Ni N4 C10 127.32(9) 2_666 .
Ni N4 C11 114.34(10) 2_666 .
C10 N4 C11 118.33(12) . .
Ni N5 C12 111.87(9) 2_666 .
Ni N5 C16 129.71(9) 2_666 .
C12 N5 C16 117.97(12) . .
N1 C1 H1 118.8 . .
N1 C1 C2 122.35(14) . .
H1 C1 C2 118.8 . .
C1 C2 H2 120.4 . .
C1 C2 C3 119.27(14) . .
H2 C2 C3 120.4 . .
C2 C3 H3 120.4 . .
C2 C3 C4 119.18(13) . .
H3 C3 C4 120.4 . .
C3 C4 H4 120.8 . .
C3 C4 C5 118.40(14) . .
H4 C4 C5 120.8 . .
N1 C5 C4 122.53(13) . .
N1 C5 C6 115.01(11) . .
C4 C5 C6 122.45(13) . .
N2 C6 C5 115.93(12) . .
N2 C6 H6 122.0 . .
C5 C6 H6 122.0 . .
N2 C7 H7A 110.3 . .
N2 C7 H7B 110.3 . .
N2 C7 C8 107.18(11) . .
H7A C7 H7B 108.5 . .
H7A C7 C8 110.3 . .
H7B C7 C8 110.3 . .
N3 C8 C7 111.24(11) . .
N3 C8 H8A 109.4 . .
N3 C8 H8B 109.4 . .
C7 C8 H8A 109.4 . .
C7 C8 H8B 109.4 . .
H8A C8 H8B 108.0 . .
N3 C9 H9A 108.7 . .
N3 C9 H9B 108.7 . .
N3 C9 C10 114.31(11) . .
H9A C9 H9B 107.6 . .
H9A C9 C10 108.7 . .
H9B C9 C10 108.7 . .
N4 C10 C9 110.13(10) . .
N4 C10 H10A 109.6 . .
N4 C10 H10B 109.6 . .
C9 C10 H10A 109.6 . .
C9 C10 H10B 109.6 . .
H10A C10 H10B 108.1 . .
N4 C11 H11 120.5 . .
N4 C11 C12 119.09(12) . .
H11 C11 C12 120.5 . .
N5 C12 C11 115.22(12) . .
N5 C12 C13 122.42(14) . .
C11 C12 C13 122.35(13) . .
C12 C13 H13 120.7 . .
C12 C13 C14 118.65(14) . .
H13 C13 C14 120.7 . .
C13 C14 H14 120.3 . .
C13 C14 C15 119.42(14) . .
H14 C14 C15 120.3 . .
C14 C15 H15 120.7 . .
C14 C15 C16 118.54(15) . .
H15 C15 C16 120.7 . .
N5 C16 C15 122.99(14) . .
N5 C16 H16 118.5 . .
C15 C16 H16 118.5 . .
H17A C17 H17B 109.5 . .
H17A C17 H17C 109.5 . .
H17A C17 O1 109.5 . .
H17B C17 H17C 109.5 . .
H17B C17 O1 109.5 . .
H17C C17 O1 109.5 . .
H17D C17 H17E 109.5 . .
H17D C17 H17F 109.5 . .
H17D C17 O1A 109.5 . .
H17E C17 H17F 109.5 . .
H17E C17 O1A 109.5 . .
H17F C17 O1A 109.5 . .
C17 O1 H1O 109.5 . .
C17 O1A H1A 109.5 . .
H2A O2 H2B 104(2) . .

loop_
_geom_bond_atom_site_label_1
_geom_bond_atom_site_label_2
_geom_bond_distance
_geom_bond_site_symmetry_2
Ni Cl1 2.4222(4) .
Ni N1 2.1014(11) .
Ni N2 2.0020(11) .
Ni N3 2.1293(11) .
Ni N4 2.0726(11) 2_666
Ni N5 2.1226(11) 2_666
N1 C1 1.3344(18) .
N1 C5 1.3506(18) .
N2 C6 1.2660(17) .
N2 C7 1.4575(17) .
N3 H3N 0.894(16) .
N3 C8 1.4844(17) .
N3 C9 1.4767(17) .
N4 Ni 2.0726(11) 2_666
N4 C10 1.4643(17) .
N4 C11 1.2744(18) .
N5 Ni 2.1227(11) 2_666
N5 C12 1.3484(18) .
N5 C16 1.3312(18) .
C1 H1 0.950 .
C1 C2 1.388(2) .
C2 H2 0.950 .
C2 C3 1.369(2) .
C3 H3 0.950 .
C3 C4 1.391(2) .
C4 H4 0.950 .
C4 C5 1.3830(19) .
C5 C6 1.4747(19) .
C6 H6 0.950 .
C7 H7A 0.990 .
C7 H7B 0.990 .
C7 C8 1.519(2) .
C8 H8A 0.990 .
C8 H8B 0.990 .
C9 H9A 0.990 .
C9 H9B 0.990 .
C9 C10 1.5239(19) .
C10 H10A 0.990 .
C10 H10B 0.990 .
C11 H11 0.950 .
C11 C12 1.462(2) .
C12 C13 1.389(2) .
C13 H13 0.950 .
C13 C14 1.381(2) .
C14 H14 0.950 .
C14 C15 1.374(2) .
C15 H15 0.950 .
C15 C16 1.393(2) .
C16 H16 0.950 .
C17 H17A 0.980 .
C17 H17B 0.980 .
C17 H17C 0.980 .
C17 H17D 0.980 .
C17 H17E 0.980 .
C17 H17F 0.980 .
C17 O1 1.372(3) .
C17 O1A 1.400(9) .
O1 H1O 0.840 .
O1A H1A 0.840 .
O2 H2A 0.81(2) .
O2 H2B 0.87(3) .

loop_
_geom_hbond_atom_site_label_D
_geom_hbond_atom_site_label_H
_geom_hbond_atom_site_label_A
_geom_hbond_distance_DH
_geom_hbond_distance_HA
_geom_hbond_distance_DA
_geom_hbond_angle_DHA
_geom_hbond_site_symmetry_A
N3 H3N Cl1 0.894(16) 2.682(15) 3.1045(12) 110.1(11) .
O1 H1O O2 0.84 2.03 2.822(3) 156 .
O1A H1A O2 0.84 1.87 2.571(9) 140 .
O2 H2A Cl2 0.81(2) 2.31(2) 3.1122(14) 172.3(19) .
O2 H2B Cl2 0.87(3) 2.33(3) 3.1796(14) 167(2) 2_756

loop_
_geom_torsion_atom_site_label_1
_geom_torsion_atom_site_label_2
_geom_torsion_atom_site_label_3
_geom_torsion_atom_site_label_4
_geom_torsion
_geom_torsion_site_symmetry_1
Ni N1 C1 C2 -177.16(11) .
C5 N1 C1 C2 0.0(2) .
N1 C1 C2 C3 -1.1(2) .
C1 C2 C3 C4 0.7(2) .
C2 C3 C4 C5 0.7(2) .
Ni N1 C5 C4 179.12(11) .
Ni N1 C5 C6 -1.52(14) .
C1 N1 C5 C4 1.5(2) .
C1 N1 C5 C6 -179.13(12) .
C3 C4 C5 N1 -1.8(2) .
C3 C4 C5 C6 178.84(13) .
Ni N2 C6 C5 1.25(16) .
C7 N2 C6 C5 -177.51(12) .
N1 C5 C6 N2 0.28(18) .
C4 C5 C6 N2 179.64(13) .
Ni N2 C7 C8 31.18(13) .
C6 N2 C7 C8 -150.03(13) .
Ni N3 C8 C7 38.49(13) .
C9 N3 C8 C7 -94.82(13) .
N2 C7 C8 N3 -45.90(15) .
Ni N3 C9 C10 161.22(9) .
C8 N3 C9 C10 -71.16(14) .
Ni N4 C10 C9 -77.28(13) 2_666
C11 N4 C10 C9 103.71(14) .
N3 C9 C10 N4 -63.49(14) .
Ni N4 C11 C12 5.12(16) 2_666
C10 N4 C11 C12 -175.75(11) .
Ni N5 C12 C11 -7.80(14) 2_666
Ni N5 C12 C13 172.63(11) 2_666
C16 N5 C12 C11 179.11(12) .
C16 N5 C12 C13 -0.5(2) .
N4 C11 C12 N5 2.04(19) .
N4 C11 C12 C13 -178.39(13) .
N5 C12 C13 C14 -0.1(2) .
C11 C12 C13 C14 -179.60(13) .
C12 C13 C14 C15 0.8(2) .
C13 C14 C15 C16 -0.9(2) .
Ni N5 C16 C15 -171.36(11) 2_666
C12 N5 C16 C15 0.3(2) .
C14 C15 C16 N5 0.4(2) .
